data_7003763
loop_
_publ_author_name
'Chantler, Victoria L.'
'Chatwin, Sarah L.'
'Jazzar, Rodolphe F. R.'
'Mahon, Mary F.'
'Saker, Olly'
'Whittlesey, Michael K.'

_publ_section_title
;
 Stoichiometric and catalytic reactivity of the N-heterocyclic carbene
 ruthenium hydride complexes [Ru(NHC)(L)(CO)HCl] and
 [Ru(NHC)(L)(CO)H(\h2-BH4)] (L = NHC, PPh3)
;
_journal_issue 19
_journal_name_full 'Dalton Transactions'
_journal_page_first 2603
_journal_page_last 2614
_journal_paper_doi 10.1039/b719373d
_journal_year 2008
_chemical_formula_sum 'C62 H92 B N4 O Ru'
_chemical_formula_weight 1021.28
_chemical_name_systematic
;
?
;
_space_group_IT_number 18
_symmetry_cell_setting monoclinic
_symmetry_space_group_name_Hall 'P 2bc 2'
_symmetry_space_group_name_H-M 'P 2 21 21'
_atom_sites_solution_hydrogens geom
_atom_sites_solution_primary direct
_atom_sites_solution_secondary difmap
_audit_creation_method SHELXL-97
_cell_angle_alpha 90.00
_cell_angle_beta 90.00
_cell_angle_gamma 90.00
_cell_formula_units_Z 2
_cell_length_a 10.6630(2)
_cell_length_b 13.0470(3)
_cell_length_c 20.8400(6)
_cell_measurement_reflns_used 73998
_cell_measurement_temperature 150(2)
_cell_measurement_theta_max 30.034
_cell_measurement_theta_min 2.910
_cell_volume 2899.26(12)
_computing_cell_refinement 'HKL Scalepack (Otwinowski & Minor 1997)'
_computing_data_collection 'Collect (Bruker AXS BV, 1997-2004)'
_computing_data_reduction 'Denzo & Scalepack (Otwinowski & Minor, 1997)'
_computing_molecular_graphics 'ORTEX (P.McArdle, 1995)'
_computing_publication_material 'SHELXL-97/2 (Sheldrick,1997)'
_computing_structure_refinement 'SHELXL-97 (Sheldrick, 1997)'
_computing_structure_solution 'SHELXS-97 (Sheldrick, 1990)'
_diffrn_ambient_temperature 150(2)
_diffrn_measured_fraction_theta_full 0.884
_diffrn_measured_fraction_theta_max 0.884
_diffrn_measurement_device_type '95mm CCD camera on \k-goniostat'
_diffrn_measurement_method CCD
_diffrn_radiation_monochromator graphite
_diffrn_radiation_source 'fine-focus sealed tube'
_diffrn_radiation_type MoK\a
_diffrn_radiation_wavelength 0.71073
_diffrn_reflns_av_R_equivalents 0.0417
_diffrn_reflns_av_sigmaI/netI 0.0600
_diffrn_reflns_limit_h_max 14
_diffrn_reflns_limit_h_min -14
_diffrn_reflns_limit_k_max 18
_diffrn_reflns_limit_k_min -18
_diffrn_reflns_limit_l_max 29
_diffrn_reflns_limit_l_min -21
_diffrn_reflns_number 15736
_diffrn_reflns_theta_full 30.04
_diffrn_reflns_theta_max 30.04
_diffrn_reflns_theta_min 3.66
_exptl_absorpt_coefficient_mu 0.312
_exptl_absorpt_correction_T_max 0.92
_exptl_absorpt_correction_T_min 0.88
_exptl_absorpt_correction_type multi-scan
_exptl_absorpt_process_details
;
?
;
_exptl_crystal_colour Colourless
_exptl_crystal_density_diffrn 1.170
_exptl_crystal_density_method 'not measured'
_exptl_crystal_description Parallelepiped
_exptl_crystal_F_000 1098
_exptl_crystal_size_max 0.35
_exptl_crystal_size_mid 0.30
_exptl_crystal_size_min 0.30
_refine_diff_density_max 0.488
_refine_diff_density_min -0.425
_refine_diff_density_rms 0.061
_refine_ls_abs_structure_details 'Flack H D (1983), Acta Cryst. A39, 876-881'
_refine_ls_abs_structure_Flack 0.01(3)
_refine_ls_extinction_coef 0.014(2)
_refine_ls_extinction_expression Fc^*^=kFc[1+0.001xFc^2^\l^3^/sin(2\q)]^-1/4^
_refine_ls_extinction_method SHELXL
_refine_ls_goodness_of_fit_ref 1.027
_refine_ls_hydrogen_treatment mixed
_refine_ls_matrix_type full
_refine_ls_number_parameters 336
_refine_ls_number_reflns 6524
_refine_ls_number_restraints 5
_refine_ls_restrained_S_all 1.027
_refine_ls_R_factor_all 0.0587
_refine_ls_R_factor_gt 0.0405
_refine_ls_shift/su_max 0.001
_refine_ls_shift/su_mean 0.000
_refine_ls_structure_factor_coef Fsqd
_refine_ls_weighting_details 'calc w=1/[\s^2^(Fo^2^)+(0.0615P)^2^+0.2231P] where P=(Fo^2^+2Fc^2^)/3'
_refine_ls_weighting_scheme calc
_refine_ls_wR_factor_gt 0.0970
_refine_ls_wR_factor_ref 0.1059
_reflns_number_gt 5389
_reflns_number_total 6524
_reflns_threshold_expression >2sigma(I)
_cod_data_source_file b719373d.txt
_cod_data_source_block c:\x-ray\helix\h07mkw3\maxus\h07mkw3
_cod_depositor_comments
;
The following automatic conversions were performed:
'_symmetry_cell_setting' value 'Monoclinic' changed to 'monoclinic'
according to '/home/saulius/struct/CIF-dictionaries/cif_core.dic'
dictionary named 'cif_core.dic' version 2.4.1 from
2010-06-29.

'_exptl_absorpt_correction_type' value 'Multi-Scan' changed
to 'multi-scan' according to
'/home/saulius/struct/CIF-dictionaries/cif_core.dic' dictionary named
'cif_core.dic' version 2.4.1 from 2010-06-29.

Automatic conversion script
Id: cif_fix_enum 1527 2010-12-29 10:47:43Z saulius 
;
_cod_original_sg_symbol_H-M P22121
_cod_database_code 7003763

loop_
_symmetry_equiv_pos_as_xyz
'x, y, z'
'-x, -y+1/2, z+1/2'
'x, -y, -z'
'-x, y+1/2, -z+1/2'

loop_
_atom_site_label
_atom_site_type_symbol
_atom_site_fract_x
_atom_site_fract_y
_atom_site_fract_z
_atom_site_U_iso_or_equiv
_atom_site_adp_type
_atom_site_occupancy
_atom_site_symmetry_multiplicity
_atom_site_calc_flag
_atom_site_refinement_flags
_atom_site_disorder_assembly
_atom_site_disorder_group
Ru1 Ru 0.39977(2) 0.0000 0.0000 0.02783(10) Uani 1 2 d SD . .
O1 O 0.1294(7) 0.0525(6) -0.0095(5) 0.057(2) Uiso 0.30 1 d PD . 1
N1 N 0.4311(2) -0.04186(18) 0.14733(12) 0.0327(5) Uani 1 1 d . . .
N2 N 0.3668(2) 0.11071(18) 0.13194(12) 0.0325(5) Uani 1 1 d . . .
C1 C 0.2347(9) 0.0397(7) -0.0043(10) 0.042(2) Uiso 0.30 1 d PD . 1
C2 C 0.3991(2) 0.02407(17) 0.09898(13) 0.0289(6) Uani 1 1 d . . .
C3 C 0.4192(3) 0.0027(3) 0.20701(14) 0.0528(8) Uani 1 1 d . . .
H3 H 0.4356 -0.0287 0.2473 0.063 Uiso 1 1 calc R . .
C4 C 0.3796(4) 0.0996(3) 0.19702(16) 0.0529(9) Uani 1 1 d . . .
H4 H 0.3638 0.1502 0.2288 0.064 Uiso 1 1 calc R . .
C5 C 0.4711(3) -0.1474(2) 0.14236(14) 0.0340(6) Uani 1 1 d . . .
C6 C 0.6002(3) -0.1698(2) 0.14970(15) 0.0386(6) Uani 1 1 d . . .
C7 C 0.6335(4) -0.2733(3) 0.14743(19) 0.0435(10) Uani 1 1 d . . .
H7 H 0.7192 -0.2919 0.1517 0.052 Uiso 1 1 calc R . .
C8 C 0.5454(3) -0.3489(2) 0.13925(17) 0.0474(8) Uani 1 1 d . . .
H8 H 0.5710 -0.4186 0.1381 0.057 Uiso 1 1 calc R . .
C9 C 0.4216(3) -0.3251(2) 0.13282(17) 0.0449(8) Uani 1 1 d . . .
H9 H 0.3618 -0.3784 0.1275 0.054 Uiso 1 1 calc R . .
C10 C 0.3817(3) -0.2233(2) 0.13404(15) 0.0369(7) Uani 1 1 d . . .
C11 C 0.6988(3) -0.0882(3) 0.1616(2) 0.0562(10) Uani 1 1 d . . .
H11 H 0.6642 -0.0210 0.1468 0.067 Uiso 1 1 calc R . .
C12 C 0.7257(5) -0.0801(4) 0.2344(3) 0.1012(19) Uani 1 1 d . . .
H12A H 0.6495 -0.0579 0.2568 0.152 Uiso 1 1 calc R . .
H12B H 0.7927 -0.0300 0.2417 0.152 Uiso 1 1 calc R . .
H12C H 0.7518 -0.1472 0.2508 0.152 Uiso 1 1 calc R . .
C13 C 0.8186(3) -0.1096(4) 0.1236(3) 0.096(2) Uani 1 1 d . . .
H13A H 0.8572 -0.1730 0.1393 0.144 Uiso 1 1 calc R . .
H13B H 0.8773 -0.0525 0.1292 0.144 Uiso 1 1 calc R . .
H13C H 0.7981 -0.1170 0.0780 0.144 Uiso 1 1 calc R . .
C14 C 0.2417(3) -0.1978(3) 0.13097(18) 0.0480(8) Uani 1 1 d . . .
H14 H 0.2338 -0.1250 0.1165 0.058 Uiso 1 1 calc R . .
C15 C 0.1830(4) -0.2053(6) 0.1969(3) 0.115(2) Uani 1 1 d . . .
H15A H 0.2105 -0.2688 0.2177 0.173 Uiso 1 1 calc R . .
H15B H 0.0914 -0.2056 0.1928 0.173 Uiso 1 1 calc R . .
H15C H 0.2091 -0.1465 0.2229 0.173 Uiso 1 1 calc R . .
C16 C 0.1723(4) -0.2640(4) 0.0829(3) 0.0813(16) Uani 1 1 d . . .
H16A H 0.2240 -0.2727 0.0444 0.122 Uiso 1 1 calc R . .
H16B H 0.0930 -0.2310 0.0713 0.122 Uiso 1 1 calc R . .
H16C H 0.1552 -0.3312 0.1019 0.122 Uiso 1 1 calc R . .
C17 C 0.3303(3) 0.2099(2) 0.10637(16) 0.0350(7) Uani 1 1 d . . .
C18 C 0.4258(3) 0.2770(2) 0.08851(16) 0.0376(7) Uani 1 1 d . . .
C19 C 0.3909(3) 0.3772(2) 0.07044(17) 0.0474(8) Uani 1 1 d . . .
H19 H 0.4534 0.4253 0.0581 0.057 Uiso 1 1 calc R . .
C20 C 0.2660(4) 0.4055(2) 0.0706(2) 0.0563(10) Uani 1 1 d . . .
H20 H 0.2429 0.4730 0.0583 0.068 Uiso 1 1 calc R . .
C21 C 0.1756(3) 0.3371(2) 0.0885(2) 0.0520(9) Uani 1 1 d . . .
H21 H 0.0904 0.3585 0.0885 0.062 Uiso 1 1 calc R . .
C22 C 0.2042(3) 0.2363(2) 0.10671(19) 0.0435(8) Uani 1 1 d . . .
C23 C 0.5638(3) 0.2481(3) 0.09087(17) 0.0432(8) Uani 1 1 d . . .
H23 H 0.5694 0.1717 0.0936 0.052 Uiso 1 1 calc R . .
C24 C 0.6351(3) 0.2823(3) 0.0308(2) 0.0601(10) Uani 1 1 d . . .
H24A H 0.5926 0.2560 -0.0075 0.090 Uiso 1 1 calc R . .
H24B H 0.7210 0.2556 0.0323 0.090 Uiso 1 1 calc R . .
H24C H 0.6375 0.3574 0.0291 0.090 Uiso 1 1 calc R . .
C25 C 0.6242(5) 0.2927(4) 0.1513(2) 0.0680(14) Uani 1 1 d . . .
H25A H 0.6279 0.3675 0.1477 0.102 Uiso 1 1 calc R . .
H25B H 0.7092 0.2653 0.1560 0.102 Uiso 1 1 calc R . .
H25C H 0.5740 0.2738 0.1889 0.102 Uiso 1 1 calc R . .
C26 C 0.1001(3) 0.1644(3) 0.1260(2) 0.0592(10) Uani 1 1 d . . .
H26 H 0.1342 0.0931 0.1244 0.071 Uiso 1 1 calc R . .
C27 C 0.0628(6) 0.1866(5) 0.1959(4) 0.128(3) Uani 1 1 d . . .
H27A H 0.1307 0.1651 0.2246 0.191 Uiso 1 1 calc R . .
H27B H -0.0137 0.1486 0.2064 0.191 Uiso 1 1 calc R . .
H27C H 0.0477 0.2602 0.2011 0.191 Uiso 1 1 calc R . .
C28 C -0.0130(4) 0.1696(4) 0.0794(4) 0.111(3) Uani 1 1 d . . .
H28A H -0.0483 0.2389 0.0798 0.167 Uiso 1 1 calc R . .
H28B H -0.0772 0.1204 0.0931 0.167 Uiso 1 1 calc R . .
H28C H 0.0150 0.1527 0.0359 0.167 Uiso 1 1 calc R . .
C29 C 0.9132(5) 0.5000 0.0000 0.094(2) Uani 1 2 d SD . .
C30 C 0.8574(4) 0.5134(8) 0.0587(3) 0.126(3) Uani 1 1 d . . .
H30A H 0.8059 0.4512 0.0656 0.151 Uiso 1 1 calc R . .
H30B H 0.7973 0.5704 0.0527 0.151 Uiso 1 1 calc R . .
C31 C 0.9159(7) 0.5324(6) 0.1179(5) 0.133(3) Uani 1 1 d . . .
H31A H 1.0021 0.5055 0.1126 0.160 Uiso 1 1 calc R . .
H31B H 0.9246 0.6079 0.1197 0.160 Uiso 1 1 calc R . .
C32 C 0.8867(7) 0.5082(7) 0.1709(6) 0.179(5) Uani 1 1 d . . .
H32A H 0.9483 0.5351 0.2015 0.268 Uiso 1 1 calc R . .
H32B H 0.8840 0.4333 0.1740 0.268 Uiso 1 1 calc R . .
H32C H 0.8037 0.5364 0.1809 0.268 Uiso 1 1 calc R . .
B1 B 0.6058(8) -0.0236(6) 0.0024(14) 0.031(2) Uiso 0.30 1 d PD . 1
O1A O 0.6731(7) 0.0419(8) 0.0004(13) 0.058(3) Uiso 0.20 1 d PD . 2
C1A C 0.5662(9) 0.0371(11) -0.001(2) 0.043(4) Uiso 0.20 1 d PD . 2
B1A B 0.1931(8) 0.0191(9) 0.000(2) 0.025(3) Uiso 0.20 1 d PD . 2
H29A H 0.9691(7) 0.4405(19) 0.007(6) 0.13(4) Uiso 0.50 1 d PD . .

loop_
_atom_site_aniso_label
_atom_site_aniso_U_11
_atom_site_aniso_U_22
_atom_site_aniso_U_33
_atom_site_aniso_U_23
_atom_site_aniso_U_13
_atom_site_aniso_U_12
Ru1 0.03115(15) 0.02252(14) 0.02981(15) 0.00131(17) 0.000 0.000
N1 0.0387(13) 0.0281(10) 0.0313(13) 0.0032(10) 0.0043(10) 0.0081(10)
N2 0.0386(13) 0.0257(11) 0.0331(13) 0.0007(10) 0.0039(10) 0.0076(10)
C2 0.0257(11) 0.0242(14) 0.0368(14) 0.0005(9) 0.0015(11) -0.0003(10)
C3 0.085(2) 0.0441(15) 0.0294(13) -0.0004(19) 0.0071(13) 0.021(3)
C4 0.088(3) 0.0426(17) 0.0284(16) -0.0031(13) 0.0059(17) 0.0231(18)
C5 0.0451(17) 0.0259(13) 0.0311(15) 0.0029(12) 0.0064(13) 0.0046(12)
C6 0.0401(15) 0.0343(14) 0.0415(17) 0.0071(12) 0.0034(14) 0.0047(14)
C7 0.045(2) 0.0408(17) 0.045(2) 0.0073(15) 0.0014(16) 0.0153(15)
C8 0.068(2) 0.0270(14) 0.047(2) 0.0031(14) 0.0001(17) 0.0120(15)
C9 0.059(2) 0.0293(14) 0.0463(19) 0.0066(13) 0.0003(16) -0.0048(14)
C10 0.0414(17) 0.0373(15) 0.0321(16) 0.0049(12) 0.0018(14) 0.0013(14)
C11 0.0473(18) 0.0412(18) 0.080(3) 0.0107(18) -0.0094(19) -0.0005(16)
C12 0.096(4) 0.091(4) 0.117(5) 0.000(3) -0.040(3) -0.041(3)
C13 0.038(2) 0.071(3) 0.177(6) 0.045(3) 0.018(3) 0.007(2)
C14 0.0417(19) 0.057(2) 0.045(2) 0.0146(17) -0.0004(16) -0.0023(16)
C15 0.051(3) 0.222(7) 0.074(4) 0.057(4) 0.020(2) 0.023(4)
C16 0.060(3) 0.061(3) 0.123(5) 0.003(3) -0.036(3) -0.012(2)
C17 0.0432(17) 0.0242(13) 0.0376(17) -0.0019(12) 0.0000(14) 0.0062(12)
C18 0.0404(17) 0.0326(15) 0.0399(17) -0.0005(13) -0.0042(13) -0.0018(12)
C19 0.0557(19) 0.0315(14) 0.055(2) 0.0058(14) -0.0097(17) -0.0124(15)
C20 0.064(2) 0.0268(16) 0.078(3) 0.0052(17) -0.014(2) 0.0078(16)
C21 0.0442(19) 0.0291(16) 0.083(3) -0.0013(16) -0.0086(18) 0.0122(14)
C22 0.0381(18) 0.0320(17) 0.061(2) -0.0050(16) 0.0009(17) 0.0033(14)
C23 0.0381(16) 0.0507(19) 0.0408(19) -0.0053(15) -0.0012(13) -0.0055(14)
C24 0.053(2) 0.068(2) 0.060(2) -0.001(2) 0.0057(18) -0.0169(18)
C25 0.052(3) 0.095(3) 0.057(3) -0.019(2) -0.005(2) -0.013(2)
C26 0.0410(18) 0.0386(17) 0.098(3) 0.0036(18) 0.010(2) 0.0019(16)
C27 0.115(4) 0.115(5) 0.153(6) -0.026(4) 0.087(4) -0.045(4)
C28 0.053(3) 0.051(3) 0.230(8) 0.024(4) -0.032(3) -0.008(2)
C29 0.037(3) 0.099(5) 0.145(7) -0.044(7) 0.000 0.000
C30 0.048(2) 0.228(9) 0.103(4) 0.070(6) -0.021(2) -0.041(4)
C31 0.115(5) 0.098(4) 0.186(8) -0.074(5) -0.049(6) 0.065(4)
C32 0.157(8) 0.173(9) 0.206(11) -0.019(8) 0.042(7) -0.082(9)

loop_
_atom_type_symbol
_atom_type_description
_atom_type_scat_dispersion_real
_atom_type_scat_dispersion_imag
_atom_type_scat_source
C C 0.0033 0.0016 'International Tables Vol C Tables 4.2.6.8 and 6.1.1.4'
H H 0.0000 0.0000 'International Tables Vol C Tables 4.2.6.8 and 6.1.1.4'
N N 0.0061 0.0033 'International Tables Vol C Tables 4.2.6.8 and 6.1.1.4'
O O 0.0106 0.0060 'International Tables Vol C Tables 4.2.6.8 and 6.1.1.4'
B B 0.0013 0.0007 'International Tables Vol C Tables 4.2.6.8 and 6.1.1.4'
Ru Ru -1.2594 0.8363 'International Tables Vol C Tables 4.2.6.8 and 6.1.1.4'

loop_
_geom_angle_atom_site_label_1
_geom_angle_atom_site_label_2
_geom_angle_atom_site_label_3
_geom_angle
_geom_angle_site_symmetry_1
_geom_angle_site_symmetry_3
_geom_angle_publ_flag
C1 Ru1 C1 33.3(6) 3 . ?
C1 Ru1 C1A 148.1(6) 3 3 ?
C1 Ru1 C1A 177.6(17) . 3 ?
C1 Ru1 C1A 177.6(17) 3 . ?
C1 Ru1 C1A 148.1(6) . . ?
C1A Ru1 C1A 30.5(9) 3 . ?
C1 Ru1 C2 89.5(6) 3 . ?
C1 Ru1 C2 90.1(6) . . ?
C1A Ru1 C2 91.8(15) 3 . ?
C1A Ru1 C2 88.6(15) . . ?
C1 Ru1 C2 90.1(6) 3 3 ?
C1 Ru1 C2 89.5(6) . 3 ?
C1A Ru1 C2 88.6(15) 3 3 ?
C1A Ru1 C2 91.8(15) . 3 ?
C2 Ru1 C2 179.58(14) . 3 ?
C1 Ru1 B1A 10.4(6) 3 3 ?
C1 Ru1 B1A 23.0(4) . 3 ?
C1A Ru1 B1A 158.3(6) 3 3 ?
C1A Ru1 B1A 171.2(5) . 3 ?
C2 Ru1 B1A 91.0(11) . 3 ?
C2 Ru1 B1A 88.6(11) 3 3 ?
C1 Ru1 B1A 23.0(4) 3 . ?
C1 Ru1 B1A 10.4(6) . . ?
C1A Ru1 B1A 171.2(5) 3 . ?
C1A Ru1 B1A 158.3(6) . . ?
C2 Ru1 B1A 88.6(11) . . ?
C2 Ru1 B1A 91.0(11) 3 . ?
B1A Ru1 B1A 12.9(6) 3 . ?
C1 Ru1 B1 171.4(4) 3 3 ?
C1 Ru1 B1 155.3(4) . 3 ?
C1A Ru1 B1 23.3(5) 3 3 ?
C1A Ru1 B1 7.3(6) . 3 ?
C2 Ru1 B1 90.3(7) . 3 ?
C2 Ru1 B1 90.1(7) 3 3 ?
B1A Ru1 B1 177.9(12) 3 3 ?
B1A Ru1 B1 165.5(4) . 3 ?
C1 Ru1 B1 155.3(4) 3 . ?
C1 Ru1 B1 171.4(4) . . ?
C1A Ru1 B1 7.3(6) 3 . ?
C1A Ru1 B1 23.3(5) . . ?
C2 Ru1 B1 90.1(7) . . ?
C2 Ru1 B1 90.3(7) 3 . ?
B1A Ru1 B1 165.5(4) 3 . ?
B1A Ru1 B1 177.9(12) . . ?
B1 Ru1 B1 16.1(5) 3 . ?
C1 O1 O1 80.4(7) . 3 ?
C1 O1 C1 38.5(8) . 3 ?
O1 O1 C1 42.3(4) 3 3 ?
C2 N1 C3 112.1(2) . . ?
C2 N1 C5 128.3(2) . . ?
C3 N1 C5 119.6(3) . . ?
C2 N2 C4 112.6(2) . . ?
C2 N2 C17 128.3(3) . . ?
C4 N2 C17 118.9(3) . . ?
C1 C1 O1 99.2(7) 3 . ?
C1 C1 O1 42.3(4) 3 3 ?
O1 C1 O1 57.3(8) . 3 ?
C1 C1 Ru1 73.4(3) 3 . ?
O1 C1 Ru1 171.6(10) . . ?
O1 C1 Ru1 115.6(6) 3 . ?
N2 C2 N1 102.3(2) . . ?
N2 C2 Ru1 128.48(19) . . ?
N1 C2 Ru1 129.23(18) . . ?
C4 C3 N1 106.6(3) . . ?
C4 C3 H3 126.7 . . ?
N1 C3 H3 126.7 . . ?
C3 C4 N2 106.4(3) . . ?
C3 C4 H4 126.8 . . ?
N2 C4 H4 126.8 . . ?
C10 C5 C6 122.4(3) . . ?
C10 C5 N1 119.1(3) . . ?
C6 C5 N1 118.4(3) . . ?
C7 C6 C5 116.3(3) . . ?
C7 C6 C11 120.6(3) . . ?
C5 C6 C11 123.1(3) . . ?
C8 C7 C6 121.7(3) . . ?
C8 C7 H7 119.1 . . ?
C6 C7 H7 119.1 . . ?
C9 C8 C7 120.7(3) . . ?
C9 C8 H8 119.6 . . ?
C7 C8 H8 119.6 . . ?
C8 C9 C10 120.7(3) . . ?
C8 C9 H9 119.6 . . ?
C10 C9 H9 119.6 . . ?
C5 C10 C9 118.2(3) . . ?
C5 C10 C14 121.4(3) . . ?
C9 C10 C14 120.2(3) . . ?
C6 C11 C13 111.5(3) . . ?
C6 C11 C12 109.6(3) . . ?
C13 C11 C12 111.4(4) . . ?
C6 C11 H11 108.0 . . ?
C13 C11 H11 108.0 . . ?
C12 C11 H11 108.0 . . ?
C11 C12 H12A 109.5 . . ?
C11 C12 H12B 109.5 . . ?
H12A C12 H12B 109.5 . . ?
C11 C12 H12C 109.5 . . ?
H12A C12 H12C 109.5 . . ?
H12B C12 H12C 109.5 . . ?
C11 C13 H13A 109.5 . . ?
C11 C13 H13B 109.5 . . ?
H13A C13 H13B 109.5 . . ?
C11 C13 H13C 109.5 . . ?
H13A C13 H13C 109.5 . . ?
H13B C13 H13C 109.5 . . ?
C15 C14 C16 111.2(4) . . ?
C15 C14 C10 110.5(3) . . ?
C16 C14 C10 112.3(4) . . ?
C15 C14 H14 107.5 . . ?
C16 C14 H14 107.5 . . ?
C10 C14 H14 107.5 . . ?
C14 C15 H15A 109.5 . . ?
C14 C15 H15B 109.5 . . ?
H15A C15 H15B 109.5 . . ?
C14 C15 H15C 109.5 . . ?
H15A C15 H15C 109.5 . . ?
H15B C15 H15C 109.5 . . ?
C14 C16 H16A 109.5 . . ?
C14 C16 H16B 109.5 . . ?
H16A C16 H16B 109.5 . . ?
C14 C16 H16C 109.5 . . ?
H16A C16 H16C 109.5 . . ?
H16B C16 H16C 109.5 . . ?
C22 C17 C18 123.6(3) . . ?
C22 C17 N2 118.6(3) . . ?
C18 C17 N2 117.5(3) . . ?
C17 C18 C19 117.5(3) . . ?
C17 C18 C23 122.9(3) . . ?
C19 C18 C23 119.6(3) . . ?
C20 C19 C18 120.0(3) . . ?
C20 C19 H19 120.0 . . ?
C18 C19 H19 120.0 . . ?
C21 C20 C19 120.5(3) . . ?
C21 C20 H20 119.8 . . ?
C19 C20 H20 119.8 . . ?
C20 C21 C22 122.2(3) . . ?
C20 C21 H21 118.9 . . ?
C22 C21 H21 118.9 . . ?
C17 C22 C21 116.3(3) . . ?
C17 C22 C26 124.0(3) . . ?
C21 C22 C26 119.7(3) . . ?
C18 C23 C25 109.9(3) . . ?
C18 C23 C24 112.5(3) . . ?
C25 C23 C24 110.7(3) . . ?
C18 C23 H23 107.9 . . ?
C25 C23 H23 107.9 . . ?
C24 C23 H23 107.9 . . ?
C23 C24 H24A 109.5 . . ?
C23 C24 H24B 109.5 . . ?
H24A C24 H24B 109.5 . . ?
C23 C24 H24C 109.5 . . ?
H24A C24 H24C 109.5 . . ?
H24B C24 H24C 109.5 . . ?
C23 C25 H25A 109.5 . . ?
C23 C25 H25B 109.5 . . ?
H25A C25 H25B 109.5 . . ?
C23 C25 H25C 109.5 . . ?
H25A C25 H25C 109.5 . . ?
H25B C25 H25C 109.5 . . ?
C22 C26 C27 109.1(4) . . ?
C22 C26 C28 112.2(4) . . ?
C27 C26 C28 112.6(4) . . ?
C22 C26 H26 107.6 . . ?
C27 C26 H26 107.6 . . ?
C28 C26 H26 107.6 . . ?
C26 C27 H27A 109.5 . . ?
C26 C27 H27B 109.5 . . ?
H27A C27 H27B 109.5 . . ?
C26 C27 H27C 109.5 . . ?
H27A C27 H27C 109.5 . . ?
H27B C27 H27C 109.5 . . ?
C26 C28 H28A 109.5 . . ?
C26 C28 H28B 109.5 . . ?
H28A C28 H28B 109.5 . . ?
C26 C28 H28C 109.5 . . ?
H28A C28 H28C 109.5 . . ?
H28B C28 H28C 109.5 . . ?
C30 C29 C30 128.6(5) 3_565 . ?
C30 C29 H29A 107(7) 3_565 . ?
C30 C29 H29A 103(7) . . ?
C29 C30 C31 127.8(5) . . ?
C29 C30 H30A 105.4 . . ?
C31 C30 H30A 105.4 . . ?
C29 C30 H30B 105.4 . . ?
C31 C30 H30B 105.4 . . ?
H30A C30 H30B 106.0 . . ?
C32 C31 C30 130.7(10) . . ?
C32 C31 H31A 104.6 . . ?
C30 C31 H31A 104.6 . . ?
C32 C31 H31B 104.6 . . ?
C30 C31 H31B 104.6 . . ?
H31A C31 H31B 105.7 . . ?
C31 C32 H32A 109.5 . . ?
C31 C32 H32B 109.5 . . ?
H32A C32 H32B 109.5 . . ?
C31 C32 H32C 109.5 . . ?
H32A C32 H32C 109.5 . . ?
H32B C32 H32C 109.5 . . ?
B1 B1 Ru1 81.9(2) 3 . ?
O1A O1A C1A 86.8(9) 3 . ?
O1A O1A C1A 47.9(6) 3 3 ?
C1A O1A C1A 39.0(12) . 3 ?
C1A C1A O1A 93.1(9) 3 . ?
C1A C1A O1A 47.9(6) 3 3 ?
O1A C1A O1A 45.3(9) . 3 ?
C1A C1A Ru1 74.7(5) 3 . ?
O1A C1A Ru1 167.7(15) . . ?
O1A C1A Ru1 122.6(9) 3 . ?
B1A B1A Ru1 83.5(3) 3 . ?

loop_
_geom_bond_atom_site_label_1
_geom_bond_atom_site_label_2
_geom_bond_distance
_geom_bond_site_symmetry_2
_geom_bond_publ_flag
Ru1 C1 1.837(9) 3 ?
Ru1 C1 1.837(9) . ?
Ru1 C1A 1.840(9) 3 ?
Ru1 C1A 1.840(9) . ?
Ru1 C2 2.086(3) . ?
Ru1 C2 2.086(3) 3 ?
Ru1 B1A 2.218(9) 3 ?
Ru1 B1A 2.218(9) . ?
Ru1 B1 2.219(8) 3 ?
Ru1 B1 2.219(8) . ?
O1 C1 1.140(11) . ?
O1 O1 1.426(16) 3 ?
O1 C1 1.671(11) 3 ?
N1 C2 1.368(3) . ?
N1 C3 1.379(4) . ?
N1 C5 1.445(3) . ?
N2 C2 1.367(3) . ?
N2 C4 1.371(4) . ?
N2 C17 1.452(4) . ?
C1 C1 1.05(2) 3 ?
C1 O1 1.671(11) 3 ?
C3 C4 1.349(5) . ?
C3 H3 0.9500 . ?
C4 H4 0.9500 . ?
C5 C10 1.386(4) . ?
C5 C6 1.416(4) . ?
C6 C7 1.397(4) . ?
C6 C11 1.516(5) . ?
C7 C8 1.372(5) . ?
C7 H7 0.9500 . ?
C8 C9 1.363(5) . ?
C8 H8 0.9500 . ?
C9 C10 1.395(4) . ?
C9 H9 0.9500 . ?
C10 C14 1.531(5) . ?
C11 C13 1.528(6) . ?
C11 C12 1.548(7) . ?
C11 H11 1.0000 . ?
C12 H12A 0.9800 . ?
C12 H12B 0.9800 . ?
C12 H12C 0.9800 . ?
C13 H13A 0.9800 . ?
C13 H13B 0.9800 . ?
C13 H13C 0.9800 . ?
C14 C15 1.513(6) . ?
C14 C16 1.516(6) . ?
C14 H14 1.0000 . ?
C15 H15A 0.9800 . ?
C15 H15B 0.9800 . ?
C15 H15C 0.9800 . ?
C16 H16A 0.9800 . ?
C16 H16B 0.9800 . ?
C16 H16C 0.9800 . ?
C17 C22 1.387(5) . ?
C17 C18 1.394(4) . ?
C18 C19 1.410(4) . ?
C18 C23 1.520(4) . ?
C19 C20 1.382(5) . ?
C19 H19 0.9500 . ?
C20 C21 1.365(5) . ?
C20 H20 0.9500 . ?
C21 C22 1.402(4) . ?
C21 H21 0.9500 . ?
C22 C26 1.508(5) . ?
C23 C25 1.529(5) . ?
C23 C24 1.532(5) . ?
C23 H23 1.0000 . ?
C24 H24A 0.9800 . ?
C24 H24B 0.9800 . ?
C24 H24C 0.9800 . ?
C25 H25A 0.9800 . ?
C25 H25B 0.9800 . ?
C25 H25C 0.9800 . ?
C26 C27 1.536(7) . ?
C26 C28 1.550(6) . ?
C26 H26 1.0000 . ?
C27 H27A 0.9800 . ?
C27 H27B 0.9800 . ?
C27 H27C 0.9800 . ?
C28 H28A 0.9800 . ?
C28 H28B 0.9800 . ?
C28 H28C 0.9800 . ?
C29 C30 1.371(6) 3_565 ?
C29 C30 1.371(6) . ?
C29 H29A 0.990(3) . ?
C30 C31 1.404(8) . ?
C30 H30A 0.9900 . ?
C30 H30B 0.9900 . ?
C31 C32 1.192(11) . ?
C31 H31A 0.9900 . ?
C31 H31B 0.9900 . ?
C32 H32A 0.9800 . ?
C32 H32B 0.9800 . ?
C32 H32C 0.9800 . ?
B1 B1 0.623(18) 3 ?
O1A O1A 1.09(2) 3 ?
O1A C1A 1.141(11) . ?
O1A C1A 1.536(14) 3 ?
C1A C1A 0.97(3) 3 ?
C1A O1A 1.536(14) 3 ?
B1A B1A 0.50(2) 3 ?
